data_4335097
loop_
_publ_author_name
'Gabriel E. B\"uchel'
'Anatolie Gavriluta'
'Maria Nowak'
'Samuel M. Meier'
'Michael A. Jakupec'
'Olesea Cuzan'
'Constantin Turta'
'Jean-Bernard Tommasino'
'Erwann Jeanneau'
'Ghenadie Novitchi'
'Dominique Luneau'
'Vladimir B. Arion'

_publ_section_title
;
 Striking Difference in Antiproliferative Activity of Ruthenium- and
 Osmium-Nitrosyl Complexes with Azole Heterocycles
;
_journal_name_full 'Inorganic Chemistry'
_journal_page_first 6273
_journal_page_last 6285
_journal_paper_doi 10.1021/ic400555k
_journal_volume 52
_journal_year 2013
_chemical_formula_moiety 'C16 H36 N, C3 H4 Cl4 N3 O Os'
_chemical_formula_sum 'C19 H40 Cl4 N4 O Os'
_chemical_formula_weight 672.55
_chemical_name_systematic
; 
Tetrabutylammonium cis-tetrachlorido-1H-imidazole-nitrosyl-osmate(III) 
;
_space_group_IT_number 14
_symmetry_cell_setting monoclinic
_symmetry_space_group_name_Hall '-P 2ybc'
_symmetry_space_group_name_H-M 'P 1 21/c 1'
_atom_sites_solution_hydrogens geom
_atom_sites_solution_primary direct
_atom_sites_solution_secondary difmap
_audit_creation_method SHELXL-97
_cell_angle_alpha 90.00
_cell_angle_beta 108.020(10)
_cell_angle_gamma 90.00
_cell_formula_units_Z 4
_cell_length_a 10.3700(10)
_cell_length_b 19.654(2)
_cell_length_c 14.2160(10)
_cell_measurement_reflns_used 6973
_cell_measurement_temperature 110(2)
_cell_measurement_theta_max 25.20
_cell_measurement_theta_min 3.57
_cell_volume 2755.3(5)
_computing_cell_refinement
;
CrysAlisPro, Agilent Technologies,
Version 1.171.35.15 (release 03-08-2011 CrysAlis171 .NET)
(compiled Aug  3 2011,13:03:54)
;
_computing_data_collection
;
CrysAlisPro, Agilent Technologies,
Version 1.171.35.15 (release 03-08-2011 CrysAlis171 .NET)
(compiled Aug  3 2011,13:03:54)
;
_computing_data_reduction
;
CrysAlisPro, Agilent Technologies,
Version 1.171.35.15 (release 03-08-2011 CrysAlis171 .NET)
(compiled Aug  3 2011,13:03:54)
;
_computing_molecular_graphics 'Bruker SHELXTL'
_computing_publication_material 'Bruker SHELXTL'
_computing_structure_refinement 'SHELXL-97 (Sheldrick, 2008)'
_computing_structure_solution 'SHELXS-97 (Sheldrick, 2008)'
_diffrn_ambient_temperature 110(2)
_diffrn_measured_fraction_theta_full 0.996
_diffrn_measured_fraction_theta_max 0.996
_diffrn_radiation_monochromator graphite
_diffrn_radiation_source 'fine-focus sealed tube'
_diffrn_radiation_type MoK\a
_diffrn_radiation_wavelength 0.71069
_diffrn_reflns_av_R_equivalents 0.0925
_diffrn_reflns_av_sigmaI/netI 0.0520
_diffrn_reflns_limit_h_max 12
_diffrn_reflns_limit_h_min -12
_diffrn_reflns_limit_k_max 23
_diffrn_reflns_limit_k_min -23
_diffrn_reflns_limit_l_max 17
_diffrn_reflns_limit_l_min -17
_diffrn_reflns_number 26353
_diffrn_reflns_theta_full 25.50
_diffrn_reflns_theta_max 25.50
_diffrn_reflns_theta_min 3.57
_exptl_absorpt_coefficient_mu 5.033
_exptl_absorpt_correction_T_max 0.6075
_exptl_absorpt_correction_T_min 0.4039
_exptl_absorpt_correction_type analytical
_exptl_absorpt_process_details
;
CrysAlisPro, Agilent Technologies,
Version 1.171.35.15 (release 03-08-2011 CrysAlis171 .NET)
(compiled Aug  3 2011,13:03:54)
Analytical numeric absorption correction using a multifaceted crystal
            model based on expressions derived by R.C. Clark & J.S. Reid.
(Clark, R. C. & Reid, J. S. (1995). Acta Cryst. A51, 887-897)
;
_exptl_crystal_colour red
_exptl_crystal_density_diffrn 1.621
_exptl_crystal_description block
_exptl_crystal_F_000 1336
_exptl_crystal_size_max 0.22
_exptl_crystal_size_mid 0.20
_exptl_crystal_size_min 0.11
_refine_diff_density_max 3.175
_refine_diff_density_min -1.354
_refine_diff_density_rms 0.216
_refine_ls_extinction_method none
_refine_ls_goodness_of_fit_ref 1.031
_refine_ls_hydrogen_treatment constr
_refine_ls_matrix_type full
_refine_ls_number_parameters 262
_refine_ls_number_reflns 5109
_refine_ls_number_restraints 0
_refine_ls_restrained_S_all 1.031
_refine_ls_R_factor_all 0.0611
_refine_ls_R_factor_gt 0.0533
_refine_ls_shift/su_max 0.000
_refine_ls_shift/su_mean 0.000
_refine_ls_structure_factor_coef Fsqd
_refine_ls_weighting_details 'calc w=1/[\s^2^(Fo^2^)+(0.0785P)^2^+31.3697P] where P=(Fo^2^+2Fc^2^)/3'
_refine_ls_weighting_scheme calc
_refine_ls_wR_factor_gt 0.1419
_refine_ls_wR_factor_ref 0.1482
_reflns_number_gt 4537
_reflns_number_total 5109
_reflns_threshold_expression >2sigma(I)
_cod_data_source_file ic400555k_si_002_3.cif
_cod_data_source_block ag135
_cod_original_cell_volume 2755.3(4)
_cod_database_code 4335097

loop_
_symmetry_equiv_pos_as_xyz
'x, y, z'
'-x, y+1/2, -z+1/2'
'-x, -y, -z'
'x, -y-1/2, z-1/2'

loop_
_atom_site_label
_atom_site_type_symbol
_atom_site_fract_x
_atom_site_fract_y
_atom_site_fract_z
_atom_site_U_iso_or_equiv
_atom_site_adp_type
_atom_site_occupancy
_atom_site_symmetry_multiplicity
_atom_site_calc_flag
_atom_site_refinement_flags
Os1 Os 0.35334(3) 0.142095(14) 0.23549(2) 0.01891(14) Uani 1 1 d .
Cl1 Cl 0.50515(19) 0.23599(10) 0.25205(15) 0.0263(4) Uani 1 1 d .
Cl2 Cl 0.17404(19) 0.21899(10) 0.16162(15) 0.0253(4) Uani 1 1 d .
Cl3 Cl 0.1935(2) 0.05269(10) 0.21153(16) 0.0280(4) Uani 1 1 d .
Cl4 Cl 0.37155(19) 0.11911(11) 0.07514(15) 0.0262(4) Uani 1 1 d .
O1 O 0.5771(6) 0.0602(3) 0.3539(5) 0.0377(16) Uani 1 1 d .
N1 N 0.3198(6) 0.1683(3) 0.3679(5) 0.0208(14) Uani 1 1 d .
N2 N 0.3000(7) 0.2266(4) 0.4924(5) 0.0314(17) Uani 1 1 d .
H20 H 0.2999 0.2614 0.5314 0.038 Uiso 1 1 calc R
N3 N 0.4881(7) 0.0908(4) 0.3021(5) 0.0278(16) Uani 1 1 d .
C1 C 0.3232(8) 0.2298(4) 0.4046(6) 0.0255(17) Uani 1 1 d .
H1 H 0.3395 0.2704 0.3737 0.031 Uiso 1 1 calc R
C2 C 0.2771(9) 0.1609(5) 0.5106(7) 0.032(2) Uani 1 1 d .
H2 H 0.2552 0.1439 0.5664 0.039 Uiso 1 1 calc R
C3 C 0.2912(9) 0.1238(5) 0.4335(6) 0.0302(19) Uani 1 1 d .
H3 H 0.2829 0.0758 0.4264 0.036 Uiso 1 1 calc R
N4 N 0.7680(7) 0.3524(3) 0.5342(5) 0.0196(14) Uani 1 1 d .
C4 C 0.6820(8) 0.2897(4) 0.5401(7) 0.0261(18) Uani 1 1 d .
H4A H 0.6134 0.3038 0.5715 0.031 Uiso 1 1 calc R
H4B H 0.6325 0.2752 0.4717 0.031 Uiso 1 1 calc R
C5 C 0.7560(8) 0.2283(4) 0.5955(7) 0.0283(18) Uani 1 1 d .
H5A H 0.8369 0.2186 0.5749 0.034 Uiso 1 1 calc R
H5B H 0.7864 0.2376 0.6675 0.034 Uiso 1 1 calc R
C6 C 0.6613(10) 0.1678(5) 0.5732(7) 0.035(2) Uani 1 1 d .
H6A H 0.5829 0.1779 0.5968 0.042 Uiso 1 1 calc R
H6B H 0.6262 0.1617 0.5006 0.042 Uiso 1 1 calc R
C7 C 0.7247(11) 0.1021(5) 0.6192(9) 0.047(3) Uani 1 1 d .
H7A H 0.6571 0.0656 0.6012 0.071 Uiso 1 1 calc R
H7B H 0.7574 0.1070 0.6913 0.071 Uiso 1 1 calc R
H7C H 0.8010 0.0909 0.5951 0.071 Uiso 1 1 calc R
C8 C 0.6709(8) 0.4103(4) 0.4877(6) 0.0249(17) Uani 1 1 d .
H8A H 0.6061 0.4162 0.5257 0.030 Uiso 1 1 calc R
H8B H 0.7236 0.4530 0.4939 0.030 Uiso 1 1 calc R
C9 C 0.5921(8) 0.3997(4) 0.3807(6) 0.0264(17) Uani 1 1 d .
H9A H 0.5626 0.3516 0.3704 0.032 Uiso 1 1 calc R
H9B H 0.6517 0.4088 0.3396 0.032 Uiso 1 1 calc R
C10 C 0.4685(8) 0.4457(4) 0.3477(7) 0.0270(18) Uani 1 1 d .
H10A H 0.4979 0.4937 0.3485 0.032 Uiso 1 1 calc R
H10B H 0.4146 0.4411 0.3939 0.032 Uiso 1 1 calc R
C11 C 0.3809(8) 0.4261(4) 0.2425(6) 0.0277(18) Uani 1 1 d .
H11A H 0.3009 0.4557 0.2219 0.042 Uiso 1 1 calc R
H11B H 0.3520 0.3786 0.2419 0.042 Uiso 1 1 calc R
H11C H 0.4339 0.4317 0.1967 0.042 Uiso 1 1 calc R
C12 C 0.8572(8) 0.3337(4) 0.4730(6) 0.0259(17) Uani 1 1 d .
H12A H 0.7994 0.3136 0.4103 0.031 Uiso 1 1 calc R
H12B H 0.9207 0.2978 0.5086 0.031 Uiso 1 1 calc R
C13 C 0.9403(8) 0.3910(4) 0.4478(6) 0.0263(18) Uani 1 1 d .
H13A H 0.8798 0.4288 0.4153 0.032 Uiso 1 1 calc R
H13B H 1.0067 0.4086 0.5090 0.032 Uiso 1 1 calc R
C14 C 1.0137(10) 0.3635(4) 0.3792(8) 0.032(2) Uani 1 1 d .
H14A H 0.9472 0.3411 0.3222 0.038 Uiso 1 1 calc R
H14B H 1.0796 0.3285 0.4147 0.038 Uiso 1 1 calc R
C15 C 1.0899(9) 0.4195(5) 0.3403(8) 0.037(2) Uani 1 1 d .
H15A H 1.1348 0.3989 0.2959 0.055 Uiso 1 1 calc R
H15B H 1.1579 0.4409 0.3963 0.055 Uiso 1 1 calc R
H15C H 1.0250 0.4539 0.3043 0.055 Uiso 1 1 calc R
C16 C 0.8571(8) 0.3729(4) 0.6378(6) 0.0232(17) Uani 1 1 d .
H16A H 0.9156 0.3338 0.6679 0.028 Uiso 1 1 calc R
H16B H 0.9172 0.4106 0.6315 0.028 Uiso 1 1 calc R
C17 C 0.7804(8) 0.3949(5) 0.7067(7) 0.0281(18) Uani 1 1 d .
H17A H 0.7084 0.3614 0.7049 0.034 Uiso 1 1 calc R
H17B H 0.7367 0.4395 0.6853 0.034 Uiso 1 1 calc R
C18 C 0.8802(8) 0.4007(5) 0.8147(7) 0.0291(19) Uani 1 1 d .
H18A H 0.9627 0.4255 0.8131 0.035 Uiso 1 1 calc R
H18B H 0.8365 0.4276 0.8553 0.035 Uiso 1 1 calc R
C19 C 0.9206(11) 0.3321(6) 0.8625(8) 0.047(3) Uani 1 1 d .
H19A H 0.9835 0.3384 0.9294 0.070 Uiso 1 1 calc R
H19B H 0.9650 0.3055 0.8230 0.070 Uiso 1 1 calc R
H19C H 0.8396 0.3080 0.8662 0.070 Uiso 1 1 calc R

loop_
_atom_site_aniso_label
_atom_site_aniso_U_11
_atom_site_aniso_U_22
_atom_site_aniso_U_33
_atom_site_aniso_U_23
_atom_site_aniso_U_13
_atom_site_aniso_U_12
Os1 0.0149(2) 0.0238(2) 0.0185(2) -0.00178(10) 0.00568(14) -0.00040(10)
Cl1 0.0210(9) 0.0317(10) 0.0280(11) -0.0048(8) 0.0103(8) -0.0041(7)
Cl2 0.0199(9) 0.0315(10) 0.0251(11) 0.0052(8) 0.0077(8) 0.0014(7)
Cl3 0.0234(10) 0.0294(10) 0.0305(11) -0.0011(8) 0.0072(8) -0.0034(8)
Cl4 0.0239(10) 0.0326(10) 0.0231(10) -0.0033(8) 0.0088(8) 0.0005(8)
O1 0.026(3) 0.050(4) 0.030(4) 0.001(3) -0.001(3) 0.016(3)
N1 0.016(3) 0.028(4) 0.019(3) -0.005(3) 0.006(3) -0.001(3)
N2 0.026(4) 0.046(4) 0.021(4) -0.008(3) 0.006(3) 0.006(3)
N3 0.029(4) 0.032(4) 0.025(4) -0.012(3) 0.012(3) 0.001(3)
C1 0.016(4) 0.035(4) 0.025(5) -0.007(3) 0.006(3) 0.002(3)
C2 0.027(5) 0.055(6) 0.017(4) 0.005(4) 0.009(4) 0.009(4)
C3 0.031(5) 0.036(4) 0.019(5) 0.000(4) 0.002(4) -0.001(4)
N4 0.011(3) 0.029(4) 0.017(4) -0.002(2) 0.001(3) -0.001(2)
C4 0.010(4) 0.027(4) 0.040(5) -0.008(4) 0.007(3) -0.001(3)
C5 0.023(4) 0.031(4) 0.030(5) 0.000(4) 0.008(4) 0.000(3)
C6 0.035(5) 0.030(5) 0.035(5) 0.000(4) 0.004(4) 0.001(4)
C7 0.043(6) 0.044(6) 0.052(7) 0.012(5) 0.011(5) -0.001(5)
C8 0.013(4) 0.033(4) 0.028(5) -0.004(3) 0.006(3) 0.004(3)
C9 0.022(4) 0.032(4) 0.024(4) -0.003(3) 0.005(3) 0.003(3)
C10 0.021(4) 0.029(4) 0.032(5) 0.001(4) 0.008(4) 0.002(3)
C11 0.023(4) 0.032(5) 0.024(5) 0.006(3) 0.002(3) 0.002(3)
C12 0.022(4) 0.034(5) 0.023(4) -0.002(3) 0.008(3) 0.005(3)
C13 0.023(4) 0.026(4) 0.030(5) 0.001(3) 0.008(3) 0.005(3)
C14 0.025(5) 0.036(5) 0.036(6) 0.003(4) 0.013(4) 0.001(3)
C15 0.026(5) 0.052(6) 0.037(6) 0.004(4) 0.017(4) 0.002(4)
C16 0.016(4) 0.028(4) 0.023(4) -0.003(3) 0.001(3) -0.004(3)
C17 0.017(4) 0.035(5) 0.034(5) -0.002(4) 0.010(4) 0.000(3)
C18 0.024(4) 0.043(5) 0.026(5) -0.002(4) 0.016(4) -0.004(4)
C19 0.044(6) 0.056(7) 0.035(6) 0.007(5) 0.004(5) -0.003(5)

loop_
_atom_type_symbol
_atom_type_description
_atom_type_scat_dispersion_real
_atom_type_scat_dispersion_imag
_atom_type_scat_source
C C 0.0033 0.0016 'International Tables Vol C Tables 4.2.6.8 and 6.1.1.4'
H H 0.0000 0.0000 'International Tables Vol C Tables 4.2.6.8 and 6.1.1.4'
N N 0.0061 0.0033 'International Tables Vol C Tables 4.2.6.8 and 6.1.1.4'
O O 0.0106 0.0060 'International Tables Vol C Tables 4.2.6.8 and 6.1.1.4'
Cl Cl 0.1484 0.1585 'International Tables Vol C Tables 4.2.6.8 and 6.1.1.4'
Os Os -1.2165 7.6030 'International Tables Vol C Tables 4.2.6.8 and 6.1.1.4'

loop_
_geom_angle_atom_site_label_1
_geom_angle_atom_site_label_2
_geom_angle_atom_site_label_3
_geom_angle
N3 Os1 N1 89.0(3)
N3 Os1 Cl3 93.3(2)
N1 Os1 Cl3 90.46(18)
N3 Os1 Cl2 173.5(2)
N1 Os1 Cl2 85.15(19)
Cl3 Os1 Cl2 89.49(7)
N3 Os1 Cl4 97.0(2)
N1 Os1 Cl4 174.01(18)
Cl3 Os1 Cl4 88.90(7)
Cl2 Os1 Cl4 88.89(7)
N3 Os1 Cl1 90.0(2)
N1 Os1 Cl1 90.54(18)
Cl3 Os1 Cl1 176.60(7)
Cl2 Os1 Cl1 87.36(7)
Cl4 Os1 Cl1 89.77(7)
C1 N1 C3 107.5(7)
C1 N1 Os1 126.5(6)
C3 N1 Os1 126.0(6)
C1 N2 C2 108.3(7)
C1 N2 H20 125.9
C2 N2 H20 125.9
O1 N3 Os1 173.7(6)
N1 C1 N2 109.6(8)
N1 C1 H1 125.2
N2 C1 H1 125.2
N2 C2 C3 106.8(8)
N2 C2 H2 126.6
C3 C2 H2 126.6
C2 C3 N1 107.8(8)
C2 C3 H3 126.1
N1 C3 H3 126.1
C12 N4 C4 107.9(6)
C12 N4 C8 112.0(6)
C4 N4 C8 107.7(6)
C12 N4 C16 109.0(6)
C4 N4 C16 110.2(6)
C8 N4 C16 109.9(6)
C5 C4 N4 117.3(6)
C5 C4 H4A 108.0
N4 C4 H4A 108.0
C5 C4 H4B 108.0
N4 C4 H4B 108.0
H4A C4 H4B 107.2
C6 C5 C4 109.0(7)
C6 C5 H5A 109.9
C4 C5 H5A 109.9
C6 C5 H5B 109.9
C4 C5 H5B 109.9
H5A C5 H5B 108.3
C7 C6 C5 114.6(8)
C7 C6 H6A 108.6
C5 C6 H6A 108.6
C7 C6 H6B 108.6
C5 C6 H6B 108.6
H6A C6 H6B 107.6
C6 C7 H7A 109.5
C6 C7 H7B 109.5
H7A C7 H7B 109.5
C6 C7 H7C 109.5
H7A C7 H7C 109.5
H7B C7 H7C 109.5
C9 C8 N4 114.4(7)
C9 C8 H8A 108.7
N4 C8 H8A 108.7
C9 C8 H8B 108.7
N4 C8 H8B 108.7
H8A C8 H8B 107.6
C8 C9 C10 111.9(7)
C8 C9 H9A 109.2
C10 C9 H9A 109.2
C8 C9 H9B 109.2
C10 C9 H9B 109.2
H9A C9 H9B 107.9
C9 C10 C11 109.9(7)
C9 C10 H10A 109.7
C11 C10 H10A 109.7
C9 C10 H10B 109.7
C11 C10 H10B 109.7
H10A C10 H10B 108.2
C10 C11 H11A 109.5
C10 C11 H11B 109.5
H11A C11 H11B 109.5
C10 C11 H11C 109.5
H11A C11 H11C 109.5
H11B C11 H11C 109.5
N4 C12 C13 116.8(7)
N4 C12 H12A 108.1
C13 C12 H12A 108.1
N4 C12 H12B 108.1
C13 C12 H12B 108.1
H12A C12 H12B 107.3
C14 C13 C12 108.8(7)
C14 C13 H13A 109.9
C12 C13 H13A 109.9
C14 C13 H13B 109.9
C12 C13 H13B 109.9
H13A C13 H13B 108.3
C13 C14 C15 112.9(7)
C13 C14 H14A 109.0
C15 C14 H14A 109.0
C13 C14 H14B 109.0
C15 C14 H14B 109.0
H14A C14 H14B 107.8
C14 C15 H15A 109.5
C14 C15 H15B 109.5
H15A C15 H15B 109.5
C14 C15 H15C 109.5
H15A C15 H15C 109.5
H15B C15 H15C 109.5
C17 C16 N4 114.8(6)
C17 C16 H16A 108.6
N4 C16 H16A 108.6
C17 C16 H16B 108.6
N4 C16 H16B 108.6
H16A C16 H16B 107.6
C16 C17 C18 109.6(6)
C16 C17 H17A 109.7
C18 C17 H17A 109.7
C16 C17 H17B 109.7
C18 C17 H17B 109.7
H17A C17 H17B 108.2
C19 C18 C17 112.5(8)
C19 C18 H18A 109.1
C17 C18 H18A 109.1
C19 C18 H18B 109.1
C17 C18 H18B 109.1
H18A C18 H18B 107.8
C18 C19 H19A 109.5
C18 C19 H19B 109.5
H19A C19 H19B 109.5
C18 C19 H19C 109.5
H19A C19 H19C 109.5
H19B C19 H19C 109.5

loop_
_geom_bond_atom_site_label_1
_geom_bond_atom_site_label_2
_geom_bond_distance
Os1 N3 1.745(7)
Os1 N1 2.082(6)
Os1 Cl3 2.367(2)
Os1 Cl2 2.3741(19)
Os1 Cl4 2.388(2)
Os1 Cl1 2.3895(19)
O1 N3 1.155(9)
N1 C1 1.313(11)
N1 C3 1.376(12)
N2 C1 1.344(11)
N2 C2 1.353(13)
N2 H20 0.8800
C1 H1 0.9500
C2 C3 1.361(13)
C2 H2 0.9500
C3 H3 0.9500
N4 C12 1.498(10)
N4 C4 1.540(10)
N4 C8 1.527(10)
N4 C16 1.531(10)
C4 C5 1.512(11)
C4 H4A 0.9900
C4 H4B 0.9900
C5 C6 1.512(12)
C5 H5A 0.9900
C5 H5B 0.9900
C6 C7 1.504(13)
C6 H6A 0.9900
C6 H6B 0.9900
C7 H7A 0.9800
C7 H7B 0.9800
C7 H7C 0.9800
C8 C9 1.502(12)
C8 H8A 0.9900
C8 H8B 0.9900
C9 C10 1.520(11)
C9 H9A 0.9900
C9 H9B 0.9900
C10 C11 1.539(12)
C10 H10A 0.9900
C10 H10B 0.9900
C11 H11A 0.9800
C11 H11B 0.9800
C11 H11C 0.9800
C12 C13 1.526(12)
C12 H12A 0.9900
C12 H12B 0.9900
C13 C14 1.510(12)
C13 H13A 0.9900
C13 H13B 0.9900
C14 C15 1.552(12)
C14 H14A 0.9900
C14 H14B 0.9900
C15 H15A 0.9800
C15 H15B 0.9800
C15 H15C 0.9800
C16 C17 1.504(12)
C16 H16A 0.9900
C16 H16B 0.9900
C17 C18 1.568(12)
C17 H17A 0.9900
C17 H17B 0.9900
C18 C19 1.510(14)
C18 H18A 0.9900
C18 H18B 0.9900
C19 H19A 0.9800
C19 H19B 0.9800
C19 H19C 0.9800

loop_
_geom_torsion_atom_site_label_1
_geom_torsion_atom_site_label_2
_geom_torsion_atom_site_label_3
_geom_torsion_atom_site_label_4
_geom_torsion
N3 Os1 N1 C1 120.5(7)
Cl3 Os1 N1 C1 -146.2(6)
Cl2 Os1 N1 C1 -56.8(6)
Cl1 Os1 N1 C1 30.6(6)
N3 Os1 N1 C3 -58.7(7)
Cl3 Os1 N1 C3 34.5(6)
Cl2 Os1 N1 C3 124.0(6)
Cl1 Os1 N1 C3 -148.7(6)
C3 N1 C1 N2 1.0(9)
Os1 N1 C1 N2 -178.4(5)
C2 N2 C1 N1 -1.9(9)
C1 N2 C2 C3 2.0(10)
N2 C2 C3 N1 -1.4(10)
C1 N1 C3 C2 0.3(9)
Os1 N1 C3 C2 179.7(5)
C12 N4 C4 C5 66.4(9)
C8 N4 C4 C5 -172.4(7)
C16 N4 C4 C5 -52.5(9)
N4 C4 C5 C6 -167.0(7)
C4 C5 C6 C7 176.6(9)
C12 N4 C8 C9 50.5(9)
C4 N4 C8 C9 -68.0(9)
C16 N4 C8 C9 171.9(7)
N4 C8 C9 C10 161.9(7)
C8 C9 C10 C11 -172.2(7)
C4 N4 C12 C13 173.4(7)
C8 N4 C12 C13 55.0(9)
C16 N4 C12 C13 -66.9(9)
N4 C12 C13 C14 -175.3(7)
C12 C13 C14 C15 174.2(8)
C12 N4 C16 C17 178.4(7)
C4 N4 C16 C17 -63.4(8)
C8 N4 C16 C17 55.2(9)
N4 C16 C17 C18 169.0(7)
C16 C17 C18 C19 -75.2(9)
